data_1569888
loop_
_publ_author_name
'Conrads, Christian'
'Burkart, Lisa'
'Soerensen, Sven'
'Noichl, Sandra'
'Kara, Yasemin'
'Heck, Joshua'
'Hoffmann, Alexander'
'Herres-Pawlis, Sonja'

_publ_section_title
;
 Understanding structure--activity relationships: iron(ii) complexes of
 &#x201C;Legacy Guanidines&#x201D; as catalysts for the synthesis of
 polylactide
;
_journal_issue 20
_journal_name_full 'Catalysis Science &amp; Technology'
_journal_page_first 6006
_journal_page_last 6021
_journal_paper_doi 10.1039/D3CY01117H
_journal_volume 13
_journal_year 2023
_chemical_formula_moiety 'C12 H20 Cl2 Fe N4'
_chemical_formula_sum 'C12 H20 Cl2 Fe N4'
_chemical_formula_weight 347.07
_space_group_crystal_system orthorhombic
_space_group_IT_number 19
_space_group_name_Hall 'P 2ac 2ab'
_space_group_name_H-M_alt 'P 21 21 21'
_atom_sites_solution_hydrogens geom
_audit_creation_method SHELXL-2018/3
_audit_update_record
;
2023-07-02 deposited with the CCDC.	2023-09-18 downloaded from the CCDC.
;
_cell_angle_alpha 90
_cell_angle_beta 90
_cell_angle_gamma 90
_cell_formula_units_Z 4
_cell_length_a 8.7832(18)
_cell_length_b 11.895(2)
_cell_length_c 15.221(3)
_cell_measurement_reflns_used 42502
_cell_measurement_temperature 100(2)
_cell_measurement_theta_max 69.76
_cell_measurement_theta_min 3.73
_cell_volume 1590.2(5)
_computing_cell_refinement
;
X-Area Recipe 1.36.0.0 (STOE, 2020)
;
_computing_data_collection
;
X-Area Pilatus3_SV 1.31.170.0 (STOE, 2020)
;
_computing_data_reduction
;
X-Area Integrate 1.78.3.0 (STOE, 2020)
X-Area LANA 1.83.8.0 (STOE, 2020)
;
_computing_molecular_graphics SHELXTL
_computing_publication_material
;
STOE & Cie GmbH, X-Area, software package for collecting single-crystal or
multi-domain crystal data on STOE area-detector diffractometers, for image 
processing, for the correction and scaling of reflection intensities and 
for outlier rejection, version 1.90, Darmstadt 2020
;
_computing_structure_refinement 'SHELXL-2018/3 (Sheldrick, 2018)'
_computing_structure_solution 'SHELXT 2014/5 (Sheldrick, 2014)'
_diffrn_ambient_temperature 100
_diffrn_detector Pilatus200K
_diffrn_detector_area_resol_mean 5.81
_diffrn_detector_type 'DECTRIS PILATUS 200K'
_diffrn_measured_fraction_theta_full 1.000
_diffrn_measured_fraction_theta_max 0.998
_diffrn_measurement_details ' 5734 frames, detector distance = 60 mm'
_diffrn_measurement_device 'Eulerian 4-circle diffractometer'
_diffrn_measurement_device_type 'STOE STADIVARI'
_diffrn_measurement_method 'rotation method, \w scans'
_diffrn_radiation_collimation '0.5 mm diameter'
_diffrn_radiation_monochromator 'Graded multilayer mirror'
_diffrn_radiation_polarisn_norm 270
_diffrn_radiation_probe x-ray
_diffrn_radiation_type 'Cu K\a'
_diffrn_radiation_wavelength 1.54186
_diffrn_reflns_av_R_equivalents 0.0453
_diffrn_reflns_av_unetI/netI 0.0199
_diffrn_reflns_Laue_measured_fraction_full 1.000
_diffrn_reflns_Laue_measured_fraction_max 0.998
_diffrn_reflns_limit_h_max 7
_diffrn_reflns_limit_h_min -10
_diffrn_reflns_limit_k_max 13
_diffrn_reflns_limit_k_min -14
_diffrn_reflns_limit_l_max 18
_diffrn_reflns_limit_l_min -17
_diffrn_reflns_number 25688
_diffrn_reflns_point_group_measured_fraction_full 0.999
_diffrn_reflns_point_group_measured_fraction_max 0.994
_diffrn_reflns_theta_full 67.686
_diffrn_reflns_theta_max 69.440
_diffrn_reflns_theta_min 4.718
_diffrn_source 'GeniX 3D HF Cu'
_diffrn_source_current 0.600
_diffrn_source_power 0.030
_diffrn_source_voltage 50
_exptl_absorpt_coefficient_mu 10.630
_exptl_absorpt_correction_T_max 0.0430
_exptl_absorpt_correction_T_min 0.0149
_exptl_absorpt_correction_type multi-scan
_exptl_absorpt_process_details
;
STOE X-Red32, absorption correction by Gaussian integration, analogous to
P. Coppens, "The Evaluation of Absorption and Extinction in Single-Crystal
Structure Analysis", published in: F. R. Ahmed (Editor), "Crystallographic
Computing", Munksgaard, Copenhagen (1970), 255 - 270. Afterwards scaling of
reflection intensities was performed within STOE LANA. J. Koziskova, F. Hahn,
J. Richter, J. Kozisek, Acta Chimica Slovaca, vol. 9, no. 2, 2016, pp. 136-140.
;
_exptl_crystal_colour yellow
_exptl_crystal_density_diffrn 1.450
_exptl_crystal_description block
_exptl_crystal_F_000 720
_exptl_crystal_size_max 0.320
_exptl_crystal_size_mid 0.220
_exptl_crystal_size_min 0.130
_refine_diff_density_max 0.390
_refine_diff_density_min -0.737
_refine_diff_density_rms 0.080
_refine_ls_abs_structure_details
;
 Classical Flack method preferred over Parsons because s.u. lower.
;
_refine_ls_abs_structure_Flack 0.001(5)
_refine_ls_extinction_method none
_refine_ls_goodness_of_fit_ref 1.074
_refine_ls_hydrogen_treatment constr
_refine_ls_matrix_type full
_refine_ls_number_parameters 176
_refine_ls_number_reflns 2964
_refine_ls_number_restraints 0
_refine_ls_restrained_S_all 1.074
_refine_ls_R_factor_all 0.0376
_refine_ls_R_factor_gt 0.0370
_refine_ls_shift/su_max 0.000
_refine_ls_shift/su_mean 0.000
_refine_ls_structure_factor_coef Fsqd
_refine_ls_weighting_details 'w=1/[\s^2^(Fo^2^)+(0.0842P)^2^+0.2104P] where P=(Fo^2^+2Fc^2^)/3'
_refine_ls_weighting_scheme calc
_refine_ls_wR_factor_gt 0.1016
_refine_ls_wR_factor_ref 0.1020
_reflns_Friedel_coverage 0.724
_reflns_Friedel_fraction_full 0.998
_reflns_Friedel_fraction_max 0.990
_reflns_number_gt 2903
_reflns_number_total 2964
_reflns_threshold_expression 'I > 2\s(I)'
_cod_data_source_file d3cy01117h2.cif
_cod_data_source_block C6
_cod_depositor_comments 'Adding full bibliography for 1569886--1569893.cif.'
_cod_original_cell_volume 1590.3(6)
_cod_database_code 1569888
_shelx_shelxl_version_number 2018/3
_shelx_space_group_comment
;
The symmetry employed for this shelxl refinement is uniquely defined
by the following loop, which should always be used as a source of
symmetry information in preference to the above space-group names.
They are only intended as comments.
;
_shelx_estimated_absorpt_t_min 0.132
_shelx_estimated_absorpt_t_max 0.339

loop_
_space_group_symop_operation_xyz
'x, y, z'
'-x+1/2, -y, z+1/2'
'-x, y+1/2, -z+1/2'
'x+1/2, -y+1/2, -z'

loop_
_atom_site_label
_atom_site_type_symbol
_atom_site_fract_x
_atom_site_fract_y
_atom_site_fract_z
_atom_site_U_iso_or_equiv
_atom_site_adp_type
_atom_site_occupancy
_atom_site_site_symmetry_order
_atom_site_calc_flag
_atom_site_refinement_flags_posn
_atom_site_refinement_flags_adp
_atom_site_refinement_flags_occupancy
_atom_site_disorder_assembly
_atom_site_disorder_group
N1 N 0.2245(4) 0.4108(3) 0.3720(2) 0.0203(7) Uani 1 1 d . . . . .
C1 C 0.1970(5) 0.5168(3) 0.3494(2) 0.0206(8) Uani 1 1 d . . . . .
Cl2 Cl 0.22968(12) 0.23959(9) 0.15807(6) 0.0294(3) Uani 1 1 d . . . . .
Fe1 Fe 0.31924(7) 0.29811(4) 0.28901(4) 0.01790(19) Uani 1 1 d . . . . .
Cl1 Cl 0.57164(10) 0.34518(8) 0.28181(6) 0.0233(2) Uani 1 1 d . . . . .
N2 N 0.1030(4) 0.5370(3) 0.2802(2) 0.0220(7) Uani 1 1 d . . . . .
C2 C -0.0174(5) 0.4584(3) 0.2559(3) 0.0258(9) Uani 1 1 d . . . . .
H2A H 0.012130 0.417909 0.202485 0.039 Uiso 1 1 calc R U . . .
H2B H -0.111911 0.500010 0.245079 0.039 Uiso 1 1 calc R U . . .
H2C H -0.033342 0.404646 0.303768 0.039 Uiso 1 1 calc R U . . .
N3 N 0.2567(4) 0.6059(3) 0.3922(2) 0.0222(7) Uani 1 1 d . . . . .
C3 C 0.1274(6) 0.6291(3) 0.2186(3) 0.0288(9) Uani 1 1 d . . . . .
H3A H 0.132278 0.599287 0.158684 0.043 Uiso 1 1 calc R U . . .
H3B H 0.223234 0.667196 0.232731 0.043 Uiso 1 1 calc R U . . .
H3C H 0.043008 0.682681 0.223129 0.043 Uiso 1 1 calc R U . . .
N4 N 0.3174(4) 0.1648(3) 0.3814(2) 0.0212(7) Uani 1 1 d . . . . .
C4 C 0.1772(5) 0.7140(3) 0.4019(3) 0.0256(8) Uani 1 1 d . . . . .
H4A H 0.230317 0.771686 0.367613 0.038 Uiso 1 1 calc R U . . .
H4B H 0.175904 0.735796 0.463954 0.038 Uiso 1 1 calc R U . . .
H4C H 0.072460 0.706548 0.380476 0.038 Uiso 1 1 calc R U . . .
C5 C 0.4095(5) 0.6021(4) 0.4294(3) 0.0304(9) Uani 1 1 d . . . . .
H5A H 0.460129 0.532570 0.411056 0.046 Uiso 1 1 calc R U . . .
H5B H 0.403037 0.604374 0.493639 0.046 Uiso 1 1 calc R U . . .
H5C H 0.468076 0.666935 0.408461 0.046 Uiso 1 1 calc R U . . .
C6 C 0.2497(5) 0.3852(3) 0.4655(2) 0.0228(8) Uani 1 1 d . . . . .
H6A H 0.208519 0.446819 0.502214 0.027 Uiso 1 1 calc R U . . .
H6B H 0.360209 0.378880 0.477256 0.027 Uiso 1 1 calc R U . . .
C7 C 0.1705(5) 0.2745(3) 0.4893(3) 0.0255(8) Uani 1 1 d . . . . .
H7A H 0.153624 0.272824 0.553584 0.031 Uiso 1 1 calc R U . . .
H7B H 0.069317 0.273033 0.460612 0.031 Uiso 1 1 calc R U . . .
C8 C 0.2562(4) 0.1700(3) 0.4633(2) 0.0211(8) Uani 1 1 d . . . . .
C9 C 0.2740(5) 0.0818(3) 0.5221(3) 0.0249(8) Uani 1 1 d . . . . .
H9 H 0.229096 0.086300 0.578734 0.030 Uiso 1 1 calc R U . . .
C10 C 0.3566(5) -0.0127(3) 0.4988(3) 0.0269(9) Uani 1 1 d . . . . .
H10 H 0.369142 -0.073183 0.538950 0.032 Uiso 1 1 calc R U . . .
C11 C 0.4210(5) -0.0173(3) 0.4152(3) 0.0262(9) Uani 1 1 d . . . . .
H11 H 0.479418 -0.080407 0.397123 0.031 Uiso 1 1 calc R U . . .
C12 C 0.3976(5) 0.0725(3) 0.3595(3) 0.0238(8) Uani 1 1 d . . . . .
H12 H 0.440546 0.068977 0.302322 0.029 Uiso 1 1 calc R U . . .

loop_
_atom_site_aniso_label
_atom_site_aniso_U_11
_atom_site_aniso_U_22
_atom_site_aniso_U_33
_atom_site_aniso_U_23
_atom_site_aniso_U_13
_atom_site_aniso_U_12
N1 0.0185(16) 0.0182(15) 0.0241(15) 0.0004(12) 0.0006(13) 0.0011(13)
C1 0.0153(18) 0.0212(17) 0.0254(17) -0.0004(14) 0.0065(14) 0.0014(15)
Cl2 0.0252(5) 0.0362(5) 0.0266(5) -0.0087(4) -0.0032(4) -0.0004(4)
Fe1 0.0183(3) 0.0150(3) 0.0205(3) -0.0004(2) 0.0003(2) 0.0000(2)
Cl1 0.0187(5) 0.0246(4) 0.0266(4) 0.0021(4) 0.0002(4) -0.0010(3)
N2 0.0228(17) 0.0166(14) 0.0268(15) 0.0024(13) -0.0013(14) -0.0017(12)
C2 0.025(2) 0.0197(18) 0.033(2) -0.0012(16) -0.0061(16) -0.0004(15)
N3 0.0189(17) 0.0175(14) 0.0303(16) -0.0035(13) 0.0003(15) -0.0002(13)
C3 0.035(2) 0.0216(18) 0.0293(19) 0.0038(16) -0.0003(19) -0.0032(16)
N4 0.0223(17) 0.0176(14) 0.0237(15) 0.0020(12) -0.0003(13) -0.0018(13)
C4 0.027(2) 0.0164(17) 0.034(2) -0.0034(15) -0.0012(17) 0.0000(16)
C5 0.021(2) 0.029(2) 0.041(2) -0.0081(19) -0.0018(18) -0.0014(18)
C6 0.022(2) 0.0220(18) 0.0239(18) -0.0031(15) -0.0002(17) 0.0051(15)
C7 0.025(2) 0.027(2) 0.0243(18) 0.0044(15) 0.0029(16) 0.0045(17)
C8 0.0150(19) 0.0226(18) 0.0256(17) 0.0007(15) 0.0016(16) -0.0037(14)
C9 0.025(2) 0.0253(19) 0.0250(18) 0.0042(15) 0.0041(16) -0.0015(17)
C10 0.028(2) 0.0195(18) 0.033(2) 0.0052(16) -0.0028(18) -0.0038(16)
C11 0.031(2) 0.0167(18) 0.031(2) -0.0021(16) -0.0034(17) 0.0000(17)
C12 0.028(2) 0.0171(17) 0.0257(18) -0.0027(14) -0.0003(16) -0.0025(16)

loop_
_atom_type_symbol
_atom_type_description
_atom_type_scat_dispersion_real
_atom_type_scat_dispersion_imag
_atom_type_scat_source
C C 0.0181 0.0091 'International Tables Vol C Tables 4.2.6.8 and 6.1.1.4'
H H 0.0000 0.0000 'International Tables Vol C Tables 4.2.6.8 and 6.1.1.4'
N N 0.0311 0.0180 'International Tables Vol C Tables 4.2.6.8 and 6.1.1.4'
Cl Cl 0.3639 0.7018 'International Tables Vol C Tables 4.2.6.8 and 6.1.1.4'
Fe Fe -1.1336 3.1974 'International Tables Vol C Tables 4.2.6.8 and 6.1.1.4'

loop_
_geom_angle_atom_site_label_1
_geom_angle_atom_site_label_2
_geom_angle_atom_site_label_3
_geom_angle
_geom_angle_site_symmetry_1
_geom_angle_site_symmetry_3
_geom_angle_publ_flag
C1 N1 C6 118.2(3) . . ?
C1 N1 Fe1 122.9(3) . . ?
C6 N1 Fe1 113.9(2) . . ?
N1 C1 N3 123.4(4) . . ?
N1 C1 N2 118.5(4) . . ?
N3 C1 N2 118.1(3) . . ?
N1 Fe1 N4 94.49(13) . . ?
N1 Fe1 Cl2 127.88(10) . . ?
N4 Fe1 Cl2 110.67(9) . . ?
N1 Fe1 Cl1 105.47(10) . . ?
N4 Fe1 Cl1 102.84(10) . . ?
Cl2 Fe1 Cl1 111.80(4) . . ?
C1 N2 C3 122.8(4) . . ?
C1 N2 C2 121.5(3) . . ?
C3 N2 C2 115.2(3) . . ?
N2 C2 H2A 109.5 . . ?
N2 C2 H2B 109.5 . . ?
H2A C2 H2B 109.5 . . ?
N2 C2 H2C 109.5 . . ?
H2A C2 H2C 109.5 . . ?
H2B C2 H2C 109.5 . . ?
C1 N3 C5 121.4(3) . . ?
C1 N3 C4 123.4(3) . . ?
C5 N3 C4 115.2(3) . . ?
N2 C3 H3A 109.5 . . ?
N2 C3 H3B 109.5 . . ?
H3A C3 H3B 109.5 . . ?
N2 C3 H3C 109.5 . . ?
H3A C3 H3C 109.5 . . ?
H3B C3 H3C 109.5 . . ?
C12 N4 C8 118.1(3) . . ?
C12 N4 Fe1 116.2(3) . . ?
C8 N4 Fe1 125.3(3) . . ?
N3 C4 H4A 109.5 . . ?
N3 C4 H4B 109.5 . . ?
H4A C4 H4B 109.5 . . ?
N3 C4 H4C 109.5 . . ?
H4A C4 H4C 109.5 . . ?
H4B C4 H4C 109.5 . . ?
N3 C5 H5A 109.5 . . ?
N3 C5 H5B 109.5 . . ?
H5A C5 H5B 109.5 . . ?
N3 C5 H5C 109.5 . . ?
H5A C5 H5C 109.5 . . ?
H5B C5 H5C 109.5 . . ?
N1 C6 C7 109.7(3) . . ?
N1 C6 H6A 109.7 . . ?
C7 C6 H6A 109.7 . . ?
N1 C6 H6B 109.7 . . ?
C7 C6 H6B 109.7 . . ?
H6A C6 H6B 108.2 . . ?
C8 C7 C6 114.9(3) . . ?
C8 C7 H7A 108.6 . . ?
C6 C7 H7A 108.6 . . ?
C8 C7 H7B 108.6 . . ?
C6 C7 H7B 108.6 . . ?
H7A C7 H7B 107.5 . . ?
N4 C8 C9 120.8(4) . . ?
N4 C8 C7 118.5(3) . . ?
C9 C8 C7 120.7(3) . . ?
C10 C9 C8 120.5(4) . . ?
C10 C9 H9 119.7 . . ?
C8 C9 H9 119.7 . . ?
C9 C10 C11 118.6(4) . . ?
C9 C10 H10 120.7 . . ?
C11 C10 H10 120.7 . . ?
C12 C11 C10 118.1(4) . . ?
C12 C11 H11 121.0 . . ?
C10 C11 H11 121.0 . . ?
N4 C12 C11 123.9(4) . . ?
N4 C12 H12 118.1 . . ?
C11 C12 H12 118.1 . . ?

loop_
_geom_bond_atom_site_label_1
_geom_bond_atom_site_label_2
_geom_bond_distance
_geom_bond_site_symmetry_2
_geom_bond_publ_flag
N1 C1 1.329(5) . ?
N1 C6 1.473(5) . ?
N1 Fe1 2.021(3) . ?
C1 N3 1.350(5) . ?
C1 N2 1.360(5) . ?
Cl2 Fe1 2.2529(11) . ?
Fe1 N4 2.120(3) . ?
Fe1 Cl1 2.2891(12) . ?
N2 C3 1.457(5) . ?
N2 C2 1.459(5) . ?
C2 H2A 0.9800 . ?
C2 H2B 0.9800 . ?
C2 H2C 0.9800 . ?
N3 C5 1.457(6) . ?
N3 C4 1.471(5) . ?
C3 H3A 0.9800 . ?
C3 H3B 0.9800 . ?
C3 H3C 0.9800 . ?
N4 C12 1.346(5) . ?
N4 C8 1.358(5) . ?
C4 H4A 0.9800 . ?
C4 H4B 0.9800 . ?
C4 H4C 0.9800 . ?
C5 H5A 0.9800 . ?
C5 H5B 0.9800 . ?
C5 H5C 0.9800 . ?
C6 C7 1.533(6) . ?
C6 H6A 0.9900 . ?
C6 H6B 0.9900 . ?
C7 C8 1.506(5) . ?
C7 H7A 0.9900 . ?
C7 H7B 0.9900 . ?
C8 C9 1.388(6) . ?
C9 C10 1.384(6) . ?
C9 H9 0.9500 . ?
C10 C11 1.393(6) . ?
C10 H10 0.9500 . ?
C11 C12 1.379(6) . ?
C11 H11 0.9500 . ?
C12 H12 0.9500 . ?

loop_
_geom_hbond_atom_site_label_D
_geom_hbond_atom_site_label_H
_geom_hbond_atom_site_label_A
_geom_hbond_distance_DH
_geom_hbond_distance_HA
_geom_hbond_distance_DA
_geom_hbond_angle_DHA
_geom_hbond_site_symmetry_A
_geom_hbond_publ_flag
C3 H3B Cl1 0.98 2.79 3.687(5) 152.7 3_655 yes
C4 H4C Cl2 0.98 2.75 3.701(4) 164.9 3 yes
C9 H9 Cl1 0.95 2.66 3.581(4) 163.2 4_456 yes

loop_
_geom_torsion_atom_site_label_1
_geom_torsion_atom_site_label_2
_geom_torsion_atom_site_label_3
_geom_torsion_atom_site_label_4
_geom_torsion
_geom_torsion_site_symmetry_1
_geom_torsion_site_symmetry_2
_geom_torsion_site_symmetry_3
_geom_torsion_site_symmetry_4
_geom_torsion_publ_flag
C6 N1 C1 N3 32.2(6) . . . . ?
Fe1 N1 C1 N3 -121.2(4) . . . . ?
C6 N1 C1 N2 -147.3(4) . . . . ?
Fe1 N1 C1 N2 59.3(5) . . . . ?
N1 C1 N2 C3 -143.5(4) . . . . ?
N3 C1 N2 C3 37.0(5) . . . . ?
N1 C1 N2 C2 28.0(5) . . . . ?
N3 C1 N2 C2 -151.4(4) . . . . ?
N1 C1 N3 C5 35.1(6) . . . . ?
N2 C1 N3 C5 -145.4(4) . . . . ?
N1 C1 N3 C4 -147.4(4) . . . . ?
N2 C1 N3 C4 32.1(5) . . . . ?
C1 N1 C6 C7 139.9(4) . . . . ?
Fe1 N1 C6 C7 -64.4(4) . . . . ?
N1 C6 C7 C8 79.9(4) . . . . ?
C12 N4 C8 C9 -1.0(6) . . . . ?
Fe1 N4 C8 C9 -173.6(3) . . . . ?
C12 N4 C8 C7 178.1(4) . . . . ?
Fe1 N4 C8 C7 5.5(5) . . . . ?
C6 C7 C8 N4 -45.7(5) . . . . ?
C6 C7 C8 C9 133.4(4) . . . . ?
N4 C8 C9 C10 1.0(6) . . . . ?
C7 C8 C9 C10 -178.1(4) . . . . ?
C8 C9 C10 C11 -0.1(6) . . . . ?
C9 C10 C11 C12 -0.7(6) . . . . ?
C8 N4 C12 C11 0.1(6) . . . . ?
Fe1 N4 C12 C11 173.4(3) . . . . ?
C10 C11 C12 N4 0.7(6) . . . . ?
